data_7204911
loop_
_publ_author_name
'Abe, Yutaka'
'Fujiwara, Masami'
'Ohbu, Kazuo'
'Harata, Kazuaki'

_publ_section_title
;
 Crystal structures of glycolipids with odd and even numbered alkyl chains
;
_journal_issue 2
_journal_name_full 'Journal of the Chemical Society, Perkin Transactions 2'
_journal_page_first 341
_journal_paper_doi 10.1039/a905624f
_journal_year 2000
_chemical_formula_moiety 'C16 H30 O7'
_chemical_formula_sum 'C16 H30 O7'
_chemical_formula_weight 334.40
_chemical_melting_point 146.6
_chemical_name_systematic
; 
 methyl 6-O-nonanoyl-alpha-D-galactopyranoside  
;
_space_group_IT_number 4
_symmetry_cell_setting monoclinic
_symmetry_space_group_name_Hall 'P 2yb'
_symmetry_space_group_name_H-M 'P 1 21 1'
_atom_sites_solution_hydrogens geom
_atom_sites_solution_primary direct
_atom_sites_solution_secondary difmap
_audit_creation_date 99_06_01
_audit_creation_method SHELXL
_cell_angle_alpha 90.00
_cell_angle_beta 96.63(1)
_cell_angle_gamma 90.00
_cell_formula_units_Z 2
_cell_length_a 5.768(1)
_cell_length_b 7.903(1)
_cell_length_c 20.114(1)
_cell_measurement_reflns_used 8634
_cell_measurement_temperature 293(2)
_cell_measurement_theta_max 28.37
_cell_measurement_theta_min 1.02
_cell_volume 910.8(2)
_computing_cell_refinement 'Bruker SAINT'
_computing_data_collection 'Bruker SAINT'
_computing_data_reduction 'Bruker SAINT'
_computing_molecular_graphics 'Bruker SHELXTL'
_computing_publication_material 'Bruker SHELXTL'
_computing_structure_refinement 'SHELXL-93 (Sheldrick, 1993)'
_computing_structure_solution 'SHELXS-86 (Sheldrick, 1990)'
_diffrn_ambient_temperature 293(2)
_diffrn_measurement_device 'SMART 1K'
_diffrn_measurement_method '\w scans'
_diffrn_radiation_monochromator graphite
_diffrn_radiation_source 'fine-focus rotatin anode'
_diffrn_radiation_type MoK\a
_diffrn_radiation_wavelength 0.71073
_diffrn_reflns_av_R_equivalents 0.0243
_diffrn_reflns_av_sigmaI/netI 0.0503
_diffrn_reflns_limit_h_max 7
_diffrn_reflns_limit_h_min -7
_diffrn_reflns_limit_k_max 9
_diffrn_reflns_limit_k_min -10
_diffrn_reflns_limit_l_max 25
_diffrn_reflns_limit_l_min -20
_diffrn_reflns_number 5443
_diffrn_reflns_theta_max 28.37
_diffrn_reflns_theta_min 1.02
_diffrn_standards_decay_% -0.7
_diffrn_standards_number 50
_exptl_absorpt_coefficient_mu 0.094
_exptl_absorpt_correction_T_max 1.00
_exptl_absorpt_correction_T_min 0.65
_exptl_absorpt_correction_type empirical
_exptl_crystal_colour clear
_exptl_crystal_density_diffrn 1.220
_exptl_crystal_description plate
_exptl_crystal_F_000 364
_exptl_crystal_size_max 0.3
_exptl_crystal_size_mid 0.3
_exptl_crystal_size_min 0.03
_refine_diff_density_max 0.206
_refine_diff_density_min -0.194
_refine_diff_density_rms 0.038
_refine_ls_abs_structure_details 'Flack H D (1983), Acta Cryst. A39, 876-881'
_refine_ls_abs_structure_Flack 0.51(125)
_refine_ls_extinction_coef 0.0287(34)
_refine_ls_extinction_expression Fc^*^=kFc[1+0.001xFc^2^\l^3^/sin(2\q)]^-1/4^
_refine_ls_extinction_method SHELXL
_refine_ls_goodness_of_fit_all 1.060
_refine_ls_goodness_of_fit_obs 1.085
_refine_ls_hydrogen_treatment noref
_refine_ls_matrix_type full
_refine_ls_number_parameters 212
_refine_ls_number_reflns 3713
_refine_ls_number_restraints 1
_refine_ls_restrained_S_all 1.209
_refine_ls_restrained_S_obs 1.085
_refine_ls_R_factor_all 0.0701
_refine_ls_R_factor_obs 0.0515
_refine_ls_shift/esd_max 0.000
_refine_ls_shift/esd_mean 0.000
_refine_ls_structure_factor_coef Fsqd
_refine_ls_weighting_details 'w=1/[\s^2^(Fo^2^)+(0.0424P)^2^+0.1824P] where P=(Fo^2^+2Fc^2^)/3'
_refine_ls_weighting_scheme calc
_refine_ls_wR_factor_all 0.1337
_refine_ls_wR_factor_obs 0.1078
_reflns_number_observed 3026
_reflns_number_total 3714
_reflns_observed_criterion >2sigma(I)
_cod_data_source_file a905624f.txt
_cod_data_source_block 8
_cod_depositor_comments
;
The following automatic conversions were performed:
'_symmetry_cell_setting' value 'Monoclinic' changed to 'monoclinic'
according to '/home/saulius/struct/CIF-dictionaries/cif_core.dic'
dictionary named 'cif_core.dic' version 2.4.1 from 2010-06-29.

Automatic conversion script
Id: cif_fix_enum 1527 2010-12-29 10:47:43Z saulius 

The following automatic conversions were performed:

'_refine_ls_weighting_scheme' value 'calc
w=1/[\s^2^(Fo^2^)+(0.0424P)^2^+0.1824P] where P=(Fo^2^+2Fc^2^)/3' was
changed to 'calc'. New tag '_refine_ls_weighting_details' was
created. The value of the new tag was set to
'w=1/[\s^2^(Fo^2^)+(0.0424P)^2^+0.1824P] where P=(Fo^2^+2Fc^2^)/3'.

Automatic conversion script
Id: cif_fix_values 3143 2015-03-26 13:38:13Z robertas 
;
_cod_original_cell_volume 910.6(1)
_cod_original_sg_symbol_H-M P2(1)
_cod_database_code 7204911

loop_
_symmetry_equiv_pos_as_xyz
'x, y, z'
'-x, y+1/2, -z'

loop_
_atom_site_aniso_label
_atom_site_aniso_U_11
_atom_site_aniso_U_22
_atom_site_aniso_U_33
_atom_site_aniso_U_23
_atom_site_aniso_U_13
_atom_site_aniso_U_12
C1 0.0233(11) 0.0285(13) 0.0423(14) -0.0016(11) 0.0024(9) -0.0012(9)
C2 0.0240(10) 0.0242(11) 0.0348(11) -0.0005(9) 0.0032(8) 0.0038(8)
C3 0.0226(10) 0.0247(11) 0.0364(12) -0.0023(9) 0.0008(9) -0.0009(9)
C4 0.0266(11) 0.0316(13) 0.0351(12) -0.0020(10) 0.0082(9) 0.0007(9)
C5 0.0358(12) 0.0306(12) 0.0327(11) -0.0005(10) 0.0032(9) 0.0014(10)
C6 0.059(2) 0.043(2) 0.0378(14) 0.0024(11) -0.0012(12) -0.0035(13)
C7 0.081(2) 0.042(2) 0.056(2) -0.0096(14) -0.013(2) -0.018(2)
O1 0.0444(10) 0.0271(9) 0.0472(10) -0.0073(8) -0.0013(8) -0.0011(7)
O2 0.0293(8) 0.0274(9) 0.0395(9) 0.0050(7) 0.0049(6) 0.0016(7)
O3 0.0288(8) 0.0316(9) 0.0428(9) 0.0040(7) -0.0062(6) -0.0063(7)
O4 0.0304(8) 0.0262(9) 0.0441(9) -0.0008(7) 0.0033(7) -0.0003(7)
O5 0.0290(8) 0.0339(9) 0.0397(9) 0.0011(7) -0.0020(7) 0.0021(7)
O6 0.0608(12) 0.0609(14) 0.0373(9) -0.0019(9) -0.0047(8) 0.0081(10)
O7 0.074(2) 0.155(3) 0.096(2) -0.053(2) -0.0197(15) 0.036(2)
C8 0.054(2) 0.073(2) 0.051(2) -0.005(2) 0.0044(14) 0.002(2)
C9 0.074(2) 0.086(3) 0.054(2) -0.012(2) -0.009(2) 0.004(2)
C10 0.068(2) 0.097(3) 0.054(2) -0.009(2) -0.011(2) 0.001(2)
C11 0.074(2) 0.087(3) 0.054(2) -0.003(2) -0.007(2) -0.008(2)
C12 0.071(2) 0.111(3) 0.056(2) -0.009(2) -0.009(2) -0.007(2)
C13 0.079(2) 0.104(3) 0.050(2) -0.005(2) -0.006(2) -0.002(2)
C14 0.069(2) 0.092(3) 0.058(2) -0.007(2) -0.005(2) -0.005(2)
C15 0.100(3) 0.138(4) 0.061(2) -0.012(3) -0.015(2) 0.024(3)
C16 0.088(3) 0.133(4) 0.075(3) 0.003(3) -0.019(2) 0.004(3)

loop_
_atom_site_label
_atom_site_type_symbol
_atom_site_fract_x
_atom_site_fract_y
_atom_site_fract_z
_atom_site_U_iso_or_equiv
_atom_site_thermal_displace_type
_atom_site_occupancy
_atom_site_calc_flag
_atom_site_refinement_flags
_atom_site_disorder_group
C1 C 0.5286(4) 0.0943(3) 0.57939(12) 0.0315(5) Uani 1 d . .
H1A H 0.6787(4) 0.1160(3) 0.56258(12) 0.038 Uiso 1 calc R .
C2 C 0.3551(4) 0.0361(3) 0.52131(11) 0.0277(5) Uani 1 d . .
H2B H 0.4217(4) -0.0634(3) 0.50144(11) 0.033 Uiso 1 calc R .
C3 C 0.1280(3) -0.0181(3) 0.54632(11) 0.0281(5) Uani 1 d . .
H3B H 0.0568(3) 0.0810(3) 0.56513(11) 0.034 Uiso 1 calc R .
C4 C 0.1736(4) -0.1518(3) 0.60124(11) 0.0307(5) Uani 1 d . .
H4A H 0.0272(4) -0.1723(3) 0.62026(11) 0.037 Uiso 1 calc R .
C5 C 0.3498(4) -0.0785(3) 0.65611(11) 0.0331(5) Uani 1 d . .
H5A H 0.2828(4) 0.0218(3) 0.67530(11) 0.040 Uiso 1 calc R .
C6 C 0.4149(5) -0.2061(4) 0.71058(13) 0.0470(7) Uani 1 d . .
H6A H 0.2759(5) -0.2639(4) 0.72153(13) 0.056 Uiso 1 calc R .
H6B H 0.5195(5) -0.2899(4) 0.69521(13) 0.056 Uiso 1 calc R .
C7 C 0.6194(6) 0.3304(4) 0.6487(2) 0.0613(9) Uani 1 d . .
H7A H 0.5562(6) 0.4337(4) 0.6641(2) 0.092 Uiso 1 calc R .
H7B H 0.7528(6) 0.3555(4) 0.6259(2) 0.092 Uiso 1 calc R .
H7C H 0.6656(6) 0.2581(4) 0.6862(2) 0.092 Uiso 1 calc R .
O1 O 0.4466(3) 0.2470(2) 0.60380(9) 0.0401(4) Uani 1 d . .
O2 O 0.3191(3) 0.1626(2) 0.47062(8) 0.0320(4) Uani 1 d . .
H2 H 0.2339(41) 0.2555(15) 0.4867(5) 0.048 Uiso 1 calc R .
O3 O -0.0321(3) -0.0843(2) 0.49334(8) 0.0352(4) Uani 1 d . .
H3 H -0.0914(36) 0.0063(5) 0.4644(8) 0.053 Uiso 1 calc R .
O4 O 0.2519(3) -0.3084(2) 0.57684(8) 0.0336(4) Uani 1 d . .
H4 H 0.4049(19) -0.2939(8) 0.5633(12) 0.050 Uiso 1 calc R .
O5 O 0.5615(3) -0.0321(2) 0.62933(8) 0.0347(4) Uani 1 d . .
O6 O 0.5278(3) -0.1217(3) 0.76939(8) 0.0538(5) Uani 1 d . .
O7 O 0.8547(5) -0.2670(5) 0.76473(15) 0.1105(12) Uani 1 d . .
C8 C 0.7429(6) -0.1671(5) 0.79223(15) 0.0595(8) Uani 1 d . .
C9 C 0.8244(6) -0.0759(5) 0.85618(15) 0.0724(10) Uani 1 d . .
H9A H 0.7025(6) -0.0819(5) 0.88551(15) 0.087 Uiso 1 calc R .
H9B H 0.8476(6) 0.0424(5) 0.84604(15) 0.087 Uiso 1 calc R .
C10 C 1.0472(6) -0.1446(5) 0.8930(2) 0.0744(10) Uani 1 d . .
H10A H 1.1753(6) -0.1207(5) 0.8672(2) 0.089 Uiso 1 calc R .
H10B H 1.0340(6) -0.2666(5) 0.8967(2) 0.089 Uiso 1 calc R .
C11 C 1.1028(6) -0.0704(5) 0.9624(2) 0.0729(10) Uani 1 d . .
H11A H 1.1205(6) 0.0511(5) 0.9584(2) 0.087 Uiso 1 calc R .
H11B H 0.9716(6) -0.0907(5) 0.9875(2) 0.087 Uiso 1 calc R .
C12 C 1.3208(6) -0.1413(6) 1.0014(2) 0.0806(11) Uani 1 d . .
H12A H 1.3076(6) -0.2636(6) 1.0025(2) 0.097 Uiso 1 calc R .
H12B H 1.4533(6) -0.1140(6) 0.9777(2) 0.097 Uiso 1 calc R .
C13 C 1.3694(6) -0.0776(6) 1.07212(15) 0.0785(11) Uani 1 d . .
H13A H 1.2359(6) -0.1034(6) 1.09558(15) 0.094 Uiso 1 calc R .
H13B H 1.3847(6) 0.0446(6) 1.07095(15) 0.094 Uiso 1 calc R .
C14 C 1.5867(6) -0.1504(5) 1.1118(2) 0.0740(10) Uani 1 d . .
H14A H 1.5728(6) -0.2727(5) 1.1124(2) 0.089 Uiso 1 calc R .
H14B H 1.7208(6) -0.1227(5) 1.0888(2) 0.089 Uiso 1 calc R .
C15 C 1.6302(8) -0.0887(7) 1.1817(2) 0.1013(15) Uani 1 d . .
H15A H 1.4937(8) -0.1130(7) 1.2041(2) 0.122 Uiso 1 calc R .
H15B H 1.6489(8) 0.0332(7) 1.1809(2) 0.122 Uiso 1 calc R .
C16 C 1.8412(7) -0.1644(7) 1.2223(2) 0.101(2) Uani 1 d . .
H16A H 1.8565(7) -0.1179(7) 1.2667(2) 0.151 Uiso 1 calc R .
H16B H 1.9784(7) -0.1385(7) 1.2014(2) 0.151 Uiso 1 calc R .
H16C H 1.8229(7) -0.2849(7) 1.2246(2) 0.151 Uiso 1 calc R .

loop_
_atom_type_symbol
_atom_type_description
_atom_type_scat_dispersion_real
_atom_type_scat_dispersion_imag
_atom_type_scat_source
C C 0.0033 0.0016 'International Tables Vol C Tables 4.2.6.8 and 6.1.1.4'
H H 0.0000 0.0000 'International Tables Vol C Tables 4.2.6.8 and 6.1.1.4'
O O 0.0106 0.0060 'International Tables Vol C Tables 4.2.6.8 and 6.1.1.4'

loop_
_geom_angle_atom_site_label_1
_geom_angle_atom_site_label_2
_geom_angle_atom_site_label_3
_geom_angle
_geom_angle_site_symmetry_1
_geom_angle_site_symmetry_3
_geom_angle_publ_flag
O1 C1 O5 112.4(2) . . no
O1 C1 C2 108.1(2) . . no
O5 C1 C2 110.8(2) . . no
O2 C2 C3 112.0(2) . . no
O2 C2 C1 111.5(2) . . no
C3 C2 C1 110.3(2) . . no
O3 C3 C2 111.4(2) . . no
O3 C3 C4 109.2(2) . . no
C2 C3 C4 110.5(2) . . no
O4 C4 C5 111.6(2) . . no
O4 C4 C3 112.7(2) . . no
C5 C4 C3 107.8(2) . . no
O5 C5 C6 107.0(2) . . no
O5 C5 C4 110.4(2) . . no
C6 C5 C4 111.2(2) . . no
O6 C6 C5 109.7(2) . . no
C1 O1 C7 112.3(2) . . no
C1 O5 C5 113.4(2) . . no
C8 O6 C6 118.3(2) . . no
O7 C8 O6 123.6(3) . . no
O7 C8 C9 125.5(3) . . no
O6 C8 C9 110.8(3) . . no
C8 C9 C10 114.4(3) . . no
C9 C10 C11 113.0(3) . . no
C12 C11 C10 114.2(3) . . no
C13 C12 C11 114.8(3) . . no
C12 C13 C14 115.0(3) . . no
C15 C14 C13 114.4(3) . . no
C14 C15 C16 114.9(4) . . no

loop_
_geom_bond_atom_site_label_1
_geom_bond_atom_site_label_2
_geom_bond_distance
_geom_bond_site_symmetry_2
_geom_bond_publ_flag
C1 O1 1.405(3) . no
C1 O5 1.414(3) . no
C1 C2 1.519(3) . no
C2 O2 1.426(3) . no
C2 C3 1.519(3) . no
C3 O3 1.426(3) . no
C3 C4 1.529(3) . no
C4 O4 1.424(3) . no
C4 C5 1.525(3) . no
C5 O5 1.438(3) . no
C5 C6 1.505(3) . no
C6 O6 1.446(3) . no
C7 O1 1.426(3) . no
O6 C8 1.322(3) . no
O7 C8 1.195(4) . no
C8 C9 1.502(4) . no
C9 C10 1.508(4) . no
C10 C11 1.514(4) . no
C11 C12 1.511(5) . no
C12 C13 1.504(4) . no
C13 C14 1.519(5) . no
C14 C15 1.483(5) . no
C15 C16 1.508(5) . no

loop_
_geom_torsion_atom_site_label_1
_geom_torsion_atom_site_label_2
_geom_torsion_atom_site_label_3
_geom_torsion_atom_site_label_4
_geom_torsion
_geom_torsion_site_symmetry_1
_geom_torsion_site_symmetry_2
_geom_torsion_site_symmetry_3
_geom_torsion_site_symmetry_4
_geom_torsion_publ_flag
O1 C1 C2 O2 56.1(2) . . . . no
O5 C1 C2 O2 179.7(2) . . . . no
O1 C1 C2 C3 -69.0(2) . . . . no
O5 C1 C2 C3 54.6(2) . . . . no
O2 C2 C3 O3 59.2(2) . . . . no
C1 C2 C3 O3 -176.0(2) . . . . no
O2 C2 C3 C4 -179.2(2) . . . . no
C1 C2 C3 C4 -54.4(2) . . . . no
O3 C3 C4 O4 55.0(2) . . . . no
C2 C3 C4 O4 -67.9(2) . . . . no
O3 C3 C4 C5 178.6(2) . . . . no
C2 C3 C4 C5 55.7(2) . . . . no
O4 C4 C5 O5 66.1(2) . . . . no
C3 C4 C5 O5 -58.2(2) . . . . no
O4 C4 C5 C6 -52.5(3) . . . . no
C3 C4 C5 C6 -176.8(2) . . . . no
O5 C5 C6 O6 75.1(3) . . . . yes
C4 C5 C6 O6 -164.2(2) . . . . yes
O5 C1 O1 C7 69.9(3) . . . . no
C2 C1 O1 C7 -167.5(2) . . . . no
O1 C1 O5 C5 62.1(2) . . . . no
C2 C1 O5 C5 -59.0(2) . . . . no
C6 C5 O5 C1 -177.1(2) . . . . no
C4 C5 O5 C1 61.7(2) . . . . no
C5 C6 O6 C8 -120.5(3) . . . . yes
C6 O6 C8 O7 4.7(5) . . . . no
C6 O6 C8 C9 -175.7(3) . . . . yes
O7 C8 C9 C10 -12.0(6) . . . . no
O6 C8 C9 C10 168.4(3) . . . . no
C8 C9 C10 C11 -170.3(3) . . . . no
C9 C10 C11 C12 178.0(3) . . . . no
C10 C11 C12 C13 -176.0(3) . . . . no
C11 C12 C13 C14 179.2(3) . . . . no
C12 C13 C14 C15 -179.0(4) . . . . no
C13 C14 C15 C16 178.1(4) . . . . no

loop_
_cod_related_entry_id
_cod_related_entry_database
_cod_related_entry_code
1 ChemSpider 21189841
